data_2004507
loop_
_publ_author_name
'M\"uller, U.'
'Siekmann, J. Frenzen'

_publ_section_title
;
 Tetraphenylphosphonium Pentachlorostannat, PPh~4~[SnCl~5~], und
 Tetraphenylphosphonium Pentachlorostannat Monohydrat,
 PPh~4~[SnCl~5~.H~2~O]
;
_journal_issue 2
_journal_name_full 'Acta Crystallographica Section C'
_journal_page_first 330
_journal_page_last 333
_journal_paper_doi 10.1107/S0108270195011073
_journal_volume 52
_journal_year 1996
_chemical_formula_iupac '(C24 H20 P) [Sn Cl5 , H2 O]'
_chemical_formula_moiety 'C24 H22 Cl5 O1 P1 Sn1'
_chemical_formula_sum 'C24 H22 Cl5 O P Sn'
_chemical_formula_weight 653.39
_chemical_name_systematic
;
Tetraphenylphosphonium-pentachlorostannat-monohydrat
;
_symmetry_cell_setting tetragonal
_symmetry_space_group_name_Hall '-P 4a'
_symmetry_space_group_name_H-M 'P 4/n'
_audit_creation_method SHELXL
_cell_angle_alpha 90.00
_cell_angle_beta 90.00
_cell_angle_gamma 90.00
_cell_formula_units_Z 2
_cell_length_a 13.1730(10)
_cell_length_b 13.1730(10)
_cell_length_c 7.5900(10)
_cell_measurement_reflns_used 25
_cell_measurement_temperature 299(2)
_cell_measurement_theta_max 22.2
_cell_measurement_theta_min 18.7
_cell_volume 1317.1(2)
_computing_cell_refinement 'CAD-4 Software'
_computing_data_collection 'CAD-4 Software (Enraf-Nonius, 1989)'
_computing_data_reduction 'XCAD4 (Harms, 1987)'
_computing_molecular_graphics 'ORTEX (McArdle, 1994), ATOMS (Dowty, 1993)'
_computing_structure_refinement 'SHELXL93 (Sheldrick, 1993)'
_diffrn_ambient_temperature 299(2)
_diffrn_measurement_device 'Vierkreisdiffraktometer Enraf-Nonius CAD4'
_diffrn_measurement_method \w-scan
_diffrn_radiation_monochromator Graphit
_diffrn_radiation_source Feinfokus-R\"ohre
_diffrn_radiation_type MoK\a
_diffrn_radiation_wavelength 0.71073
_diffrn_reflns_av_R_equivalents 0.0328
_diffrn_reflns_av_sigmaI/netI 0.0551
_diffrn_reflns_limit_h_max 16
_diffrn_reflns_limit_h_min 0
_diffrn_reflns_limit_k_max 16
_diffrn_reflns_limit_k_min 0
_diffrn_reflns_limit_l_max 9
_diffrn_reflns_limit_l_min 0
_diffrn_reflns_number 1461
_diffrn_reflns_theta_max 26.3
_diffrn_reflns_theta_min 2.6
_diffrn_standards_decay_% '< 3.4'
_diffrn_standards_interval_time '60 min'
_diffrn_standards_number 2
_exptl_absorpt_coefficient_mu 1.553
_exptl_absorpt_correction_T_max 0.92
_exptl_absorpt_correction_T_min 0.76
_exptl_absorpt_correction_type
;
Gausssche Integration nach ausgemessenem Kristall
;
_exptl_crystal_colour farblos
_exptl_crystal_density_diffrn 1.647
_exptl_crystal_description 'Begrenzungsfl\"achen  {100} und {111}'
_exptl_crystal_F_000 648
_exptl_crystal_size_max 0.155
_exptl_crystal_size_mid 0.150
_exptl_crystal_size_min 0.080
_refine_diff_density_max 0.717
_refine_diff_density_min -0.769
_refine_ls_extinction_method keine
_refine_ls_goodness_of_fit_all 0.993
_refine_ls_goodness_of_fit_obs 0.980
_refine_ls_hydrogen_treatment 'Ein gemeinsamer Wert f\"ur U(H)'
_refine_ls_matrix_type 'volle Matrix'
_refine_ls_number_parameters 76
_refine_ls_number_reflns 1343
_refine_ls_number_restraints 0
_refine_ls_restrained_S_all 0.993
_refine_ls_restrained_S_obs 0.980
_refine_ls_R_factor_all 0.0928
_refine_ls_R_factor_obs 0.0405
_refine_ls_shift/esd_max -0.023
_refine_ls_shift/esd_mean 0.005
_refine_ls_structure_factor_coef Fsqd
_refine_ls_weighting_details 'w = 1/[\s^2^(F~o~^2^)+(0.1000P)^2^] mit P=(F~o~^2^+2Fc^2^)/3'
_refine_ls_weighting_scheme calc
_refine_ls_wR_factor_all 0.1504
_refine_ls_wR_factor_obs 0.1201
_reflns_number_observed 901
_reflns_number_total 1343
_reflns_observed_criterion >2sigma(I)
_cod_data_source_file jz1063.cif
_cod_data_source_block PPh4SnCl5H2O
_cod_depositor_comments
;
 Marking attached hydrogen atoms.

 Antanas Vaitkus,
 2017-03-27

The following automatic conversions were performed:

'_refine_ls_weighting_scheme' value 'calc w =
1/[\s^2^(F~o~^2^)+(0.1000P)^2^] mit P=(F~o~^2^+2Fc^2^)/3' was changed
to 'calc'. New tag '_refine_ls_weighting_details' was created. The
value of the new tag was set to 'w = 1/[\s^2^(F~o~^2^)+(0.1000P)^2^]
mit P=(F~o~^2^+2Fc^2^)/3'.

Automatic conversion script
Id: cif_fix_values 3143 2015-03-26 13:38:13Z robertas 
;
_cod_original_cell_volume 1317.3(2)
_cod_original_formula_sum 'C24 H22 Cl5 O1 P1 Sn1'
_cod_database_code 2004507

loop_
_atom_site_aniso_label
_atom_site_aniso_U_11
_atom_site_aniso_U_22
_atom_site_aniso_U_33
_atom_site_aniso_U_12
_atom_site_aniso_U_13
_atom_site_aniso_U_23
Sn 0.0459(4) 0.0459(4) 0.0291(4) 0.000 0.000 0.000
Cl1 0.086(2) 0.086(2) 0.035(2) 0.000 0.000 0.000
Cl2 0.0756(13) 0.0583(11) 0.136(2) -0.0082(9) 0.0005(13) -0.0426(12)
O 0.252(15) 0.252(15) 0.040(7) 0.000 0.000 0.000
P 0.0347(9) 0.0347(9) 0.0413(15) 0.000 0.000 0.000
C1 0.042(3) 0.035(3) 0.041(3) -0.001(2) 0.003(2) -0.003(2)
C2 0.044(3) 0.042(3) 0.048(3) 0.001(2) 0.000(2) 0.003(2)
C3 0.055(4) 0.053(4) 0.068(4) 0.011(3) 0.017(4) -0.003(3)
C4 0.074(5) 0.052(4) 0.060(4) -0.003(3) 0.012(3) -0.017(3)
C5 0.072(5) 0.063(4) 0.055(4) -0.007(4) -0.003(3) -0.018(3)
C6 0.050(4) 0.054(4) 0.048(3) 0.000(3) -0.004(3) -0.011(3)

loop_
_atom_site_label
_atom_site_occupancy
_atom_site_fract_x
_atom_site_fract_y
_atom_site_fract_z
_atom_site_U_iso_or_equiv
_atom_site_thermal_displace_type
_atom_site_calc_flag
_atom_site_refinement_flags
_atom_site_type_symbol
_atom_site_attached_hydrogens
Sn 1 .2500 .2500 .17383(9) .0403(3) Uani d S Sn 0
Cl1 1 .2500 .2500 .4841(4) .0692(10) Uani d S Cl 0
Cl2 1 .1905(2) .07952(15) .1495(3) .0900(8) Uani d . Cl 0
O 1 .2500 .2500 -0.1216(18) .181(9) Uani d S O 2
P 1 .7500 .2500 .0 .0369(6) Uani d S P 0
C1 1 .7072(4) .3506(4) .1422(7) .0391(12) Uani d . C 0
C2 1 .6104(4) .3891(4) .1334(8) .0447(13) Uani d . C 0
C3 1 .5811(5) .4636(5) .2519(10) .059(2) Uani d . C 0
C4 1 .6475(6) .4984(5) .3755(9) .062(2) Uani d . C 0
C5 1 .7442(6) .4600(6) .3863(9) .063(2) Uani d . C 0
C6 1 .7747(5) .3847(5) .2717(8) .0506(15) Uani d . C 0
H2 1 .5651(4) .3654(4) .0489(8) .062(9) Uiso calc R H 0
H3 1 .5157(5) .4900(5) .2470(10) .062(9) Uiso calc R H 0
H4 1 .6271(6) .5488(5) .4536(9) .062(9) Uiso calc R H 0
H5 1 .7890(6) .4848(6) .4706(9) .062(9) Uiso calc R H 0
H6 1 .8394(5) .3569(5) .2805(8) .062(9) Uiso calc R H 0

loop_
_atom_type_symbol
_atom_type_description
_atom_type_scat_dispersion_real
_atom_type_scat_dispersion_imag
_atom_type_scat_source
Sn Sn -0.6537 1.4246 'International Tables Vol C Tables 4.2.6.8 and 6.1.1.4'
Cl Cl 0.1484 0.1585 'International Tables Vol C Tables 4.2.6.8 and 6.1.1.4'
P P 0.1023 0.0942 'International Tables Vol C Tables 4.2.6.8 and 6.1.1.4'
C C 0.0033 0.0016 'International Tables Vol C Tables 4.2.6.8 and 6.1.1.4'
H H 0.0000 0.0000 'International Tables Vol C Tables 4.2.6.8 and 6.1.1.4'
O O 0.0106 0.0060 'International Tables Vol C Tables 4.2.6.8 and 6.1.1.4'

loop_
_geom_angle_atom_site_label_1
_geom_angle_atom_site_label_2
_geom_angle_atom_site_label_3
_geom_angle_site_symmetry_1
_geom_angle_site_symmetry_3
_geom_angle
_geom_angle_publ_flag
Cl1 Sn Cl2 . . 94.44(6) yes
Cl2 Sn Cl2 2 . 171.12(13) yes
Cl2 Sn Cl2 3 . 89.656(10) yes
O Sn Cl1 . . 180.0 yes
O Sn Cl2 . . 85.56(6) yes
C1 P C1 . 2_655 106.3(3) yes
C1 P C1 . 9 111.1(2) yes
C2 C1 C6 . . 120.4(5) no
C2 C1 P . . 122.2(4) no
C6 C1 P . . 117.3(4) no
C1 C2 C3 . . 119.2(6) no
C4 C3 C2 . . 120.4(6) no
C3 C4 C5 . . 120.8(6) no
C4 C5 C6 . . 119.9(6) no
C5 C6 C1 . . 119.2(6) no

loop_
_geom_bond_atom_site_label_1
_geom_bond_atom_site_label_2
_geom_bond_distance
_geom_bond_publ_flag
Sn Cl1 2.355(3) yes
Sn Cl2 2.386(2) yes
Sn O 2.240(10) yes
P C1 1.800(5) yes
C1 C2 1.374(8) no
C1 C6 1.400(8) no
C2 C3 1.387(9) no
C3 C4 1.362(10) no
C4 C5 1.373(11) no
C5 C6 1.380(9) no
